data_7154765
loop_
_publ_author_name
'Chen, Ling'
'Yu, Lian'
'Deng, Yuan'
'Cui, Yuming'
'Bian, Gaofeng'
'Cao, Jian'

_publ_section_title
;
 Synthesis of \a-haloenamides via zinc halide mediated direct addition of
 benzhydryl halides to ynamides.
;
_journal_issue 2
_journal_name_full 'Organic &amp; biomolecular chemistry'
_journal_page_first 564
_journal_page_last 569
_journal_paper_doi 10.1039/c5ob01950h
_journal_volume 14
_journal_year 2015
_chemical_formula_sum 'C24 H20 Br N O2'
_chemical_formula_weight 434.32
_chemical_name_systematic
; 
 ? 
;
_space_group_IT_number 9
_symmetry_cell_setting monoclinic
_symmetry_space_group_name_Hall 'C -2yc'
_symmetry_space_group_name_H-M 'C 1 c 1'
_atom_sites_solution_hydrogens geom
_atom_sites_solution_primary direct
_atom_sites_solution_secondary difmap
_audit_creation_method SHELXL-97
_audit_update_record
;
2015-07-23 deposited with the CCDC.
2015-10-20 downloaded from the CCDC.
;
_cell_angle_alpha 90.00
_cell_angle_beta 116.983(2)
_cell_angle_gamma 90.00
_cell_formula_units_Z 4
_cell_length_a 15.3958(19)
_cell_length_b 9.1841(11)
_cell_length_c 16.013(2)
_cell_measurement_temperature 296(2)
_cell_measurement_theta_max 26.94
_cell_measurement_theta_min 2.41
_cell_volume 2017.7(4)
_computing_cell_refinement 'Bruker SAINT'
_computing_data_collection 'Bruker APEX2'
_computing_data_reduction 'Bruker SAINT'
_computing_molecular_graphics 'Bruker SHELXTL'
_computing_publication_material 'Bruker SHELXTL'
_computing_structure_refinement 'SHELXL-97 (Sheldrick, 2008)'
_computing_structure_solution 'SHELXS-97 (Sheldrick, 2008)'
_diffrn_ambient_temperature 296(2)
_diffrn_measured_fraction_theta_full 0.990
_diffrn_measured_fraction_theta_max 0.990
_diffrn_measurement_device_type 'Bruker APEX-II CCD'
_diffrn_measurement_method '\f and \w scans'
_diffrn_radiation_monochromator graphite
_diffrn_radiation_source 'fine-focus sealed tube'
_diffrn_radiation_type MoK\a
_diffrn_radiation_wavelength 0.71073
_diffrn_reflns_av_R_equivalents 0.0199
_diffrn_reflns_av_sigmaI/netI 0.0583
_diffrn_reflns_limit_h_max 18
_diffrn_reflns_limit_h_min -18
_diffrn_reflns_limit_k_max 10
_diffrn_reflns_limit_k_min -10
_diffrn_reflns_limit_l_max 18
_diffrn_reflns_limit_l_min -19
_diffrn_reflns_number 5329
_diffrn_reflns_theta_full 25.18
_diffrn_reflns_theta_max 25.18
_diffrn_reflns_theta_min 2.67
_exptl_absorpt_coefficient_mu 2.056
_exptl_absorpt_correction_T_max 0.663
_exptl_absorpt_correction_T_min 0.568
_exptl_absorpt_correction_type multi-scan
_exptl_crystal_colour colorless
_exptl_crystal_density_diffrn 1.430
_exptl_crystal_density_method 'not measured'
_exptl_crystal_description block
_exptl_crystal_F_000 888
_exptl_crystal_size_max 0.28
_exptl_crystal_size_mid 0.24
_exptl_crystal_size_min 0.20
_refine_diff_density_max 0.289
_refine_diff_density_min -0.249
_refine_diff_density_rms 0.048
_refine_ls_abs_structure_details 'Flack H D (1983), Acta Cryst. A39, 876-881'
_refine_ls_abs_structure_Flack 0.036(8)
_refine_ls_extinction_method none
_refine_ls_goodness_of_fit_ref 1.041
_refine_ls_hydrogen_treatment mixed
_refine_ls_matrix_type full
_refine_ls_number_parameters 253
_refine_ls_number_reflns 2941
_refine_ls_number_restraints 2
_refine_ls_restrained_S_all 1.041
_refine_ls_R_factor_all 0.0303
_refine_ls_R_factor_gt 0.0268
_refine_ls_shift/su_max 0.000
_refine_ls_shift/su_mean 0.000
_refine_ls_structure_factor_coef Fsqd
_refine_ls_weighting_details 'calc w=1/[\s^2^(Fo^2^)+(0.0143P)^2^+0.0671P] where P=(Fo^2^+2Fc^2^)/3'
_refine_ls_weighting_scheme calc
_refine_ls_wR_factor_gt 0.0704
_refine_ls_wR_factor_ref 0.0720
_reflns_number_gt 2720
_reflns_number_total 2941
_reflns_threshold_expression >2sigma(I)
_cod_data_source_file c5ob01950h2.cif
_cod_data_source_block mo_20150507b_0m
_cod_depositor_comments 'Adding full bibliography for 7154764--7154766.cif.'
_cod_original_sg_symbol_H-M Cc
_cod_database_code 7154765

loop_
_symmetry_equiv_pos_as_xyz
'x, y, z'
'x, -y, z+1/2'
'x+1/2, y+1/2, z'
'x+1/2, -y+1/2, z+1/2'

loop_
_atom_site_label
_atom_site_type_symbol
_atom_site_fract_x
_atom_site_fract_y
_atom_site_fract_z
_atom_site_U_iso_or_equiv
_atom_site_adp_type
_atom_site_occupancy
_atom_site_symmetry_multiplicity
_atom_site_calc_flag
_atom_site_refinement_flags
Br1 Br 0.20952(2) 0.61419(3) 0.27576(2) 0.06139(13) Uani 1 1 d .
C2 C 0.0533(3) 1.1008(3) 0.2233(3) 0.0463(8) Uani 1 1 d .
H2 H 0.1088 1.0428 0.2497 0.056 Uiso 1 1 calc R
C6 C -0.1188(3) 1.1272(4) 0.1537(3) 0.0562(9) Uani 1 1 d .
H6 H -0.1808 1.0872 0.1317 0.067 Uiso 1 1 calc R
C1 C -0.0371(2) 1.0374(3) 0.1922(2) 0.0373(6) Uani 1 1 d .
C4 C -0.0166(3) 1.3373(4) 0.1786(3) 0.0594(10) Uani 1 1 d .
H4 H -0.0098 1.4371 0.1733 0.071 Uiso 1 1 calc R
C3 C 0.0632(3) 1.2501(4) 0.2160(3) 0.0551(10) Uani 1 1 d .
H3 H 0.1250 1.2905 0.2369 0.066 Uiso 1 1 calc R
C5 C -0.1079(3) 1.2766(4) 0.1483(3) 0.0675(11) Uani 1 1 d .
H5 H -0.1626 1.3362 0.1241 0.081 Uiso 1 1 calc R
C7 C -0.0516(2) 0.8731(3) 0.1966(2) 0.0368(6) Uani 1 1 d .
H7 H -0.1052 0.8490 0.1352 0.044 Uiso 1 1 calc R
C8 C -0.0884(2) 0.8282(3) 0.2663(2) 0.0394(7) Uani 1 1 d .
C9 C -0.1418(2) 0.7004(4) 0.2505(3) 0.0519(8) Uani 1 1 d .
H9 H -0.1556 0.6458 0.1970 0.062 Uiso 1 1 calc R
C13 C -0.0707(3) 0.9081(4) 0.3464(3) 0.0497(9) Uani 1 1 d .
H13 H -0.0353 0.9943 0.3589 0.060 Uiso 1 1 calc R
C12 C -0.1054(4) 0.8599(5) 0.4074(3) 0.0679(11) Uani 1 1 d .
H12 H -0.0937 0.9146 0.4603 0.082 Uiso 1 1 calc R
C11 C -0.1570(3) 0.7323(5) 0.3907(3) 0.0706(12) Uani 1 1 d .
H11 H -0.1796 0.7001 0.4323 0.085 Uiso 1 1 calc R
C10 C -0.1746(3) 0.6535(5) 0.3129(3) 0.0630(11) Uani 1 1 d .
H10 H -0.2093 0.5668 0.3016 0.076 Uiso 1 1 calc R
C15 C 0.0357(2) 0.7701(3) 0.1078(2) 0.0399(7) Uani 1 1 d .
C14 C 0.0358(2) 0.7871(3) 0.2007(2) 0.0361(6) Uani 1 1 d .
C20 C -0.0401(3) 0.6957(3) 0.0360(2) 0.0480(8) Uani 1 1 d .
H20 H -0.0906 0.6571 0.0458 0.058 Uiso 1 1 calc R
C16 C 0.1095(3) 0.8309(4) 0.0915(3) 0.0550(8) Uani 1 1 d .
H16 H 0.1600 0.8827 0.1384 0.066 Uiso 1 1 calc R
C18 C 0.0324(4) 0.7375(4) -0.0651(3) 0.0686(11) Uani 1 1 d .
H18 H 0.0314 0.7256 -0.1232 0.082 Uiso 1 1 calc R
C17 C 0.1065(3) 0.8128(5) 0.0038(3) 0.0664(11) Uani 1 1 d .
H17 H 0.1556 0.8526 -0.0078 0.080 Uiso 1 1 calc R
C19 C -0.0406(3) 0.6792(4) -0.0491(3) 0.0666(11) Uani 1 1 d .
H19 H -0.0910 0.6279 -0.0965 0.080 Uiso 1 1 calc R
C21 C 0.1061(2) 0.7317(3) 0.2783(2) 0.0405(7) Uani 1 1 d .
C24 C 0.1833(3) 0.8375(4) 0.4325(2) 0.0527(8) Uani 1 1 d .
C22 C 0.1017(4) 0.6183(5) 0.4180(3) 0.0706(12) Uani 1 1 d .
H22A H 0.1410 0.5356 0.4183 0.085 Uiso 1 1 calc R
H22B H 0.0337 0.5897 0.3910 0.085 Uiso 1 1 calc R
O2 O 0.1998(2) 0.8010(4) 0.5197(2) 0.0786(8) Uani 1 1 d .
C23 C 0.1367(4) 0.6833(6) 0.5154(3) 0.0878(15) Uani 1 1 d .
H23A H 0.0821 0.7186 0.5243 0.105 Uiso 1 1 calc R
H23B H 0.1719 0.6113 0.5633 0.105 Uiso 1 1 calc R
N1 N 0.11642(19) 0.7435(3) 0.36953(19) 0.0448(6) Uani 1 1 d .
O1 O 0.2244(2) 0.9372(3) 0.4170(2) 0.0659(7) Uani 1 1 d .

loop_
_atom_site_aniso_label
_atom_site_aniso_U_11
_atom_site_aniso_U_22
_atom_site_aniso_U_33
_atom_site_aniso_U_23
_atom_site_aniso_U_13
_atom_site_aniso_U_12
Br1 0.04553(19) 0.06026(19) 0.0754(2) 0.0045(2) 0.02487(16) 0.01611(18)
C2 0.041(2) 0.0410(18) 0.056(2) 0.0115(13) 0.0216(18) 0.0068(13)
C6 0.044(2) 0.054(2) 0.066(3) 0.0107(16) 0.022(2) 0.0089(15)
C1 0.0366(16) 0.0407(15) 0.0375(16) 0.0079(12) 0.0193(13) 0.0053(12)
C4 0.076(3) 0.0404(17) 0.067(3) 0.0112(18) 0.037(2) 0.004(2)
C3 0.058(2) 0.0431(18) 0.073(3) 0.0051(17) 0.038(2) -0.0063(16)
C5 0.058(3) 0.0540(19) 0.085(3) 0.0221(19) 0.027(2) 0.0241(19)
C7 0.0280(15) 0.0436(15) 0.0340(15) 0.0029(12) 0.0098(13) -0.0026(12)
C8 0.0310(15) 0.0421(14) 0.0464(19) 0.0079(14) 0.0187(14) 0.0013(13)
C9 0.0371(18) 0.0555(19) 0.058(2) 0.0101(16) 0.0174(17) -0.0019(14)
C13 0.050(2) 0.0495(19) 0.055(2) 0.0036(16) 0.0291(19) 0.0014(16)
C12 0.078(3) 0.085(3) 0.054(2) 0.013(2) 0.042(2) 0.022(2)
C11 0.054(2) 0.093(3) 0.079(3) 0.034(2) 0.043(2) 0.009(2)
C10 0.045(2) 0.070(2) 0.073(3) 0.027(2) 0.026(2) -0.0029(19)
C15 0.0413(17) 0.0378(14) 0.0407(18) 0.0026(13) 0.0186(15) 0.0041(13)
C14 0.0326(15) 0.0357(14) 0.0388(16) 0.0005(12) 0.0150(14) -0.0037(12)
C20 0.048(2) 0.0428(16) 0.049(2) -0.0023(15) 0.0191(17) 0.0005(15)
C16 0.054(2) 0.0588(19) 0.060(2) -0.0011(17) 0.0329(19) -0.0031(17)
C18 0.096(3) 0.066(2) 0.051(2) 0.006(2) 0.040(2) 0.025(2)
C17 0.073(3) 0.072(2) 0.075(3) 0.009(2) 0.052(3) 0.007(2)
C19 0.084(3) 0.055(2) 0.051(2) -0.0115(17) 0.023(2) 0.008(2)
C21 0.0324(16) 0.0388(15) 0.0510(19) 0.0044(13) 0.0195(15) 0.0007(13)
C24 0.0403(18) 0.072(2) 0.0401(19) 0.0061(16) 0.0135(16) 0.0122(18)
C22 0.052(3) 0.086(3) 0.067(3) 0.036(2) 0.021(2) -0.0053(19)
O2 0.0629(18) 0.118(2) 0.0422(16) 0.0129(15) 0.0129(13) 0.0075(18)
C23 0.068(3) 0.138(4) 0.060(3) 0.043(3) 0.031(2) 0.021(3)
N1 0.0326(14) 0.0583(15) 0.0387(15) 0.0159(12) 0.0119(12) 0.0033(12)
O1 0.0593(16) 0.0622(14) 0.0659(17) -0.0047(13) 0.0195(14) -0.0128(14)

loop_
_atom_type_symbol
_atom_type_description
_atom_type_scat_dispersion_real
_atom_type_scat_dispersion_imag
_atom_type_scat_source
C C 0.0033 0.0016 'International Tables Vol C Tables 4.2.6.8 and 6.1.1.4'
H H 0.0000 0.0000 'International Tables Vol C Tables 4.2.6.8 and 6.1.1.4'
N N 0.0061 0.0033 'International Tables Vol C Tables 4.2.6.8 and 6.1.1.4'
O O 0.0106 0.0060 'International Tables Vol C Tables 4.2.6.8 and 6.1.1.4'
Br Br -0.2901 2.4595 'International Tables Vol C Tables 4.2.6.8 and 6.1.1.4'

loop_
_geom_angle_atom_site_label_1
_geom_angle_atom_site_label_2
_geom_angle_atom_site_label_3
_geom_angle
C1 C2 C3 121.2(3)
C5 C6 C1 120.0(4)
C2 C1 C6 118.1(3)
C2 C1 C7 123.0(3)
C6 C1 C7 118.8(3)
C3 C4 C5 119.4(3)
C4 C3 C2 120.4(4)
C4 C5 C6 120.7(4)
C8 C7 C1 114.3(2)
C8 C7 C14 116.2(2)
C1 C7 C14 111.4(2)
C9 C8 C13 117.8(3)
C9 C8 C7 118.8(3)
C13 C8 C7 123.4(3)
C10 C9 C8 120.9(4)
C12 C13 C8 120.3(4)
C11 C12 C13 120.7(4)
C10 C11 C12 119.4(3)
C11 C10 C9 120.8(4)
C20 C15 C16 119.5(3)
C20 C15 C14 119.8(3)
C16 C15 C14 120.7(3)
C21 C14 C15 121.7(3)
C21 C14 C7 124.4(3)
C15 C14 C7 113.9(3)
C19 C20 C15 120.1(3)
C17 C16 C15 119.0(4)
C17 C18 C19 120.3(4)
C18 C17 C16 120.6(4)
C20 C19 C18 120.6(4)
C14 C21 N1 127.3(3)
C14 C21 Br1 121.6(2)
N1 C21 Br1 111.1(2)
O1 C24 O2 122.5(4)
O1 C24 N1 128.2(3)
O2 C24 N1 109.4(3)
N1 C22 C23 99.6(3)
C24 O2 C23 109.5(3)
O2 C23 C22 105.2(3)
C24 N1 C21 120.5(3)
C24 N1 C22 110.5(3)
C21 N1 C22 121.4(3)

loop_
_geom_bond_atom_site_label_1
_geom_bond_atom_site_label_2
_geom_bond_distance
Br1 C21 1.939(3)
C2 C1 1.376(5)
C2 C3 1.390(4)
C6 C5 1.389(5)
C6 C1 1.394(5)
C1 C7 1.532(4)
C4 C3 1.358(5)
C4 C5 1.380(6)
C7 C8 1.521(4)
C7 C14 1.536(4)
C8 C9 1.388(4)
C8 C13 1.393(5)
C9 C10 1.378(5)
C13 C12 1.382(6)
C12 C11 1.372(7)
C11 C10 1.357(7)
C15 C20 1.390(5)
C15 C16 1.394(4)
C15 C14 1.495(4)
C14 C21 1.324(4)
C20 C19 1.367(5)
C16 C17 1.393(5)
C18 C17 1.362(7)
C18 C19 1.371(6)
C21 N1 1.401(4)
C24 O1 1.201(5)
C24 O2 1.343(4)
C24 N1 1.372(5)
C22 N1 1.461(4)
C22 C23 1.522(8)
O2 C23 1.434(6)
